data_7247078
loop_
_publ_author_name
'Liu, Xiaoting'
'Cui, Jingliang'
'Zeng, Qun'
'Fang, Liwen'
'Liang, Peng-Yu'
'Zhou, Pan-Pan'
'Parkin, Sean'
'Li, Tonglei'
'Ruan, Shigang'
'Long, Sihui'

_publ_section_title
;
 Solvatomorphism and first-time observation of acid--acid catemer in
 4-phenylamino-benzoic acids
;
_journal_issue 30
_journal_name_full 'RSC Advances'
_journal_page_first 21021
_journal_page_last 21035
_journal_paper_doi 10.1039/D3RA04102F
_journal_volume 13
_journal_year 2023
_chemical_formula_moiety 'C13 H11 N O2'
_chemical_formula_sum 'C13 H11 N O2'
_chemical_formula_weight 213.23
_space_group_crystal_system monoclinic
_space_group_IT_number 14
_space_group_name_Hall '-P 2yn'
_space_group_name_H-M_alt 'P 1 21/n 1'
_atom_sites_solution_hydrogens mixed
_atom_sites_solution_primary dual
_audit_creation_date 2023-06-27
_audit_creation_method
;
Olex2 1.5-ac5-024
(compiled 2022.04.12 svn.rca3783a0 for Rigaku Oxford Diffraction, GUI svn.r6498)
;
_audit_update_record
;
2023-06-29 deposited with the CCDC.	2023-06-30 downloaded from the CCDC.
;
_cell_angle_alpha 90
_cell_angle_beta 106.167(11)
_cell_angle_gamma 90
_cell_formula_units_Z 4
_cell_length_a 5.8122(6)
_cell_length_b 29.731(3)
_cell_length_c 6.4123(7)
_cell_measurement_reflns_used 2394
_cell_measurement_temperature 294.9(5)
_cell_measurement_theta_max 75.2390
_cell_measurement_theta_min 2.9950
_cell_volume 1064.2(2)
_computing_cell_refinement 'CrysAlisPro 1.171.42.77a (Rigaku OD, 2022)'
_computing_data_collection 'CrysAlisPro 1.171.42.77a (Rigaku OD, 2022)'
_computing_data_reduction 'CrysAlisPro 1.171.42.77a (Rigaku OD, 2022)'
_computing_molecular_graphics 'Olex2 1.5-ac5-024 (Dolomanov et al., 2009)'
_computing_publication_material 'Olex2 1.5-ac5-024 (Dolomanov et al., 2009)'
_computing_structure_refinement 'SHELXL 2018/3 (Sheldrick, 2015)'
_computing_structure_solution 'SHELXT  (Sheldrick, 2015)'
_diffrn_ambient_environment air
_diffrn_ambient_temperature 294.9(5)
_diffrn_detector 'Hybrid Pixel Array Detector'
_diffrn_detector_area_resol_mean 10.0000
_diffrn_detector_type HyPix
_diffrn_measured_fraction_theta_full 0.997
_diffrn_measured_fraction_theta_max 0.922
_diffrn_measurement_details
;
List of Runs (angles in degrees, time in seconds):

  # Type    Start    End  Width  t~exp~   \w     \q     \k     \f   Frames
#--------------------------------------------------------------------------
  1  \w     32.00  71.00   1.50    2.00    --  104.25 -61.00 120.00   26
  2  \w     32.00  66.50   1.50    2.00    --  104.25 -61.00  90.00   23
  3  \w    -28.00  29.00   1.50    1.00    --   46.32 -19.00   0.00   38
  4  \w    -24.00   1.50   1.50    1.00    --   46.32 -19.00 -90.00   17
  5  \w     33.00  99.00   1.50    2.00    --  104.25 -94.00 -60.00   44
  6  \w     44.00  69.50   1.50    1.00    --   46.32-146.00 108.00   17
  7  \w     81.00 120.00   1.50    2.00    --  104.25-146.00 108.00   26
  8  \w     45.00  72.00   1.50    2.00    --  104.25-146.00 108.00   18
  9  \w     55.00  82.00   1.50    1.00    --   46.32-124.00 -85.00   18
 10  \w     44.00 110.00   1.50    2.00    --  104.25-124.00 -85.00   44
 11  \w    139.00 172.00   1.50    2.00    --  104.25  45.00 -90.00   22
 12  \w     95.00 120.50   1.50    2.00    --  104.25  45.00 -90.00   17
 13  \w    102.00 127.50   1.50    2.00    --  104.25 124.00  -6.00   17
 14  \w     66.00 114.00   1.50    1.00    --   46.32 146.00 158.00   32
 15  \w    -25.00  29.00   1.50    1.00    --  -46.32  19.00  30.00   36
 16  \w    -55.00 -29.50   1.50    2.00    -- -102.00  61.00  30.00   17
 17  \w    -67.00 -31.00   1.50    2.00    -- -102.00  77.00   0.00   24
 18  \w   -104.00 -71.00   1.50    2.00    -- -102.00  77.00   0.00   22
 19  \w   -103.00 -76.00   1.50    2.00    -- -102.00 146.00 158.00   18
 20  \w    -76.00 -49.00   1.50    1.00    --  -46.32 124.00  -6.00   18
 21  \w   -138.00-112.50   1.50    2.00    -- -102.00-146.00 108.00   17
 22  \w   -108.00 -69.00   1.50    1.00    --  -46.32-146.00 108.00   26
 23  \w   -164.00 -86.00   1.50    2.00    -- -102.00 -61.00  90.00   52
 24  \w   -148.00-121.00   1.50    2.00    -- -102.00-124.00 -85.00   18
 25  \w   -161.00 -89.00   1.50    2.00    -- -102.00 -45.00-180.00   48
;
_diffrn_measurement_device 'four-circle diffractometer'
_diffrn_measurement_device_type 'XtaLAB Synergy R, DW system, HyPix'
_diffrn_measurement_method '\w scans'
_diffrn_orient_matrix_type 'CrysAlisPro convention (1999,Acta A55,543-557)'
_diffrn_orient_matrix_UB_11 0.1327821000
_diffrn_orient_matrix_UB_12 -0.0357087000
_diffrn_orient_matrix_UB_13 -0.0970104000
_diffrn_orient_matrix_UB_21 0.1026479000
_diffrn_orient_matrix_UB_22 0.0373578000
_diffrn_orient_matrix_UB_23 -0.1146283000
_diffrn_orient_matrix_UB_31 0.2187809000
_diffrn_orient_matrix_UB_32 0.0040874000
_diffrn_orient_matrix_UB_33 0.2000750000
_diffrn_radiation_monochromator mirror
_diffrn_radiation_probe x-ray
_diffrn_radiation_type 'Cu K\a'
_diffrn_radiation_wavelength 1.54184
_diffrn_reflns_av_R_equivalents 0.0629
_diffrn_reflns_av_unetI/netI 0.0595
_diffrn_reflns_Laue_measured_fraction_full 0.997
_diffrn_reflns_Laue_measured_fraction_max 0.922
_diffrn_reflns_limit_h_max 7
_diffrn_reflns_limit_h_min -6
_diffrn_reflns_limit_k_max 36
_diffrn_reflns_limit_k_min -34
_diffrn_reflns_limit_l_max 8
_diffrn_reflns_limit_l_min -7
_diffrn_reflns_number 6951
_diffrn_reflns_point_group_measured_fraction_full 0.997
_diffrn_reflns_point_group_measured_fraction_max 0.922
_diffrn_reflns_theta_full 67.684
_diffrn_reflns_theta_max 77.767
_diffrn_reflns_theta_min 2.973
_diffrn_source 'Rotating-anode X-ray tube'
_diffrn_source_type 'Rigaku (Cu) X-ray Source'
_exptl_absorpt_coefficient_mu 0.736
_exptl_absorpt_correction_T_max 1.00000
_exptl_absorpt_correction_T_min 0.65870
_exptl_absorpt_correction_type multi-scan
_exptl_absorpt_process_details
;
CrysAlisPro 1.171.42.77a (Rigaku Oxford Diffraction, 2022)
Empirical absorption correction using spherical harmonics,
implemented in SCALE3 ABSPACK scaling algorithm.
;
_exptl_crystal_colour 'clear light colourless'
_exptl_crystal_colour_lustre clear
_exptl_crystal_colour_modifier light
_exptl_crystal_colour_primary colourless
_exptl_crystal_density_diffrn 1.331
_exptl_crystal_description block
_exptl_crystal_F_000 448
_exptl_crystal_size_max 0.18
_exptl_crystal_size_mid 0.15
_exptl_crystal_size_min 0.13
_refine_diff_density_max 0.179
_refine_diff_density_min -0.155
_refine_diff_density_rms 0.036
_refine_ls_extinction_coef 0.0059(13)
_refine_ls_extinction_expression Fc^*^=kFc[1+0.001xFc^2^\l^3^/sin(2\q)]^-1/4^
_refine_ls_extinction_method 'SHELXL-2018/3 (Sheldrick 2018)'
_refine_ls_goodness_of_fit_ref 1.035
_refine_ls_hydrogen_treatment mixed
_refine_ls_matrix_type full
_refine_ls_number_parameters 154
_refine_ls_number_reflns 2102
_refine_ls_number_restraints 0
_refine_ls_restrained_S_all 1.035
_refine_ls_R_factor_all 0.0680
_refine_ls_R_factor_gt 0.0480
_refine_ls_shift/su_max 0.001
_refine_ls_shift/su_mean 0.000
_refine_ls_structure_factor_coef Fsqd
_refine_ls_weighting_details 'w=1/[\s^2^(Fo^2^)+(0.0719P)^2^+0.0670P] where P=(Fo^2^+2Fc^2^)/3'
_refine_ls_weighting_scheme calc
_refine_ls_wR_factor_gt 0.1314
_refine_ls_wR_factor_ref 0.1494
_reflns_Friedel_coverage 0.000
_reflns_number_gt 1464
_reflns_number_total 2102
_reflns_threshold_expression 'I > 2\s(I)'
_cod_data_source_file d3ra04102f2.cif
_cod_data_source_block 1-I
_cod_database_code 7247078
_shelx_shelxl_version_number 2018/3
_shelx_space_group_comment
;
The symmetry employed for this shelxl refinement is uniquely defined
by the following loop, which should always be used as a source of
symmetry information in preference to the above space-group names.
They are only intended as comments.
;
_shelx_estimated_absorpt_t_max 0.910
_shelx_estimated_absorpt_t_min 0.879
_olex2_refinement_description
;
1. Fixed Uiso
 At 1.2 times of:
  All C(H) groups
2.a Aromatic/amide H refined with riding coordinates:
 C2(H2), C3(H3), C5(H5), C6(H6), C9(H9), C10(H10), C11(H11), C12(H12), C13(H13)
;
_olex2_submission_special_instructions 'No special instructions were received'
_oxdiff_exptl_absorpt_empirical_details
;
Empirical correction (ABSPACK) includes:
- Absorption correction using spherical harmonics
- Frame scaling
;
_oxdiff_exptl_absorpt_empirical_full_max 3.170
_oxdiff_exptl_absorpt_empirical_full_min 0.254

loop_
_space_group_symop_operation_xyz
'x, y, z'
'-x+1/2, y+1/2, -z+1/2'
'-x, -y, -z'
'x-1/2, -y-1/2, z-1/2'

loop_
_atom_site_label
_atom_site_type_symbol
_atom_site_fract_x
_atom_site_fract_y
_atom_site_fract_z
_atom_site_U_iso_or_equiv
_atom_site_adp_type
_atom_site_occupancy
_atom_site_site_symmetry_order
_atom_site_calc_flag
_atom_site_refinement_flags_posn
_atom_site_refinement_flags_adp
_atom_site_refinement_flags_occupancy
_atom_site_disorder_assembly
_atom_site_disorder_group
O1 O 0.7805(3) 0.51328(5) 1.2633(2) 0.0702(5) Uani 1 1 d . . . . .
H1 H 0.812(7) 0.4960(15) 1.406(7) 0.162(14) Uiso 1 1 d . . . . .
O2 O 1.1594(2) 0.53576(5) 1.3860(2) 0.0670(4) Uani 1 1 d . . . . .
N1 N 0.8691(3) 0.62943(6) 0.4554(3) 0.0656(5) Uani 1 1 d . . . . .
H1A H 1.002(5) 0.6338(8) 0.424(4) 0.086(7) Uiso 1 1 d . . . . .
C1 C 0.9359(3) 0.55943(6) 1.0360(3) 0.0527(5) Uani 1 1 d . . . . .
C2 C 1.1298(3) 0.58298(7) 1.0022(3) 0.0583(5) Uani 1 1 d . . . . .
H2 H 1.276401 0.582894 1.108078 0.070 Uiso 1 1 calc R U . . .
C3 C 1.1036(3) 0.60641(7) 0.8114(3) 0.0603(5) Uani 1 1 d . . . . .
H3 H 1.232993 0.622410 0.790719 0.072 Uiso 1 1 calc R U . . .
C4 C 0.8887(3) 0.60651(6) 0.6506(3) 0.0555(5) Uani 1 1 d . . . . .
C5 C 0.6964(3) 0.58197(6) 0.6818(3) 0.0578(5) Uani 1 1 d . . . . .
H5 H 0.551635 0.581066 0.573659 0.069 Uiso 1 1 calc R U . . .
C6 C 0.7222(3) 0.55894(6) 0.8749(3) 0.0574(5) Uani 1 1 d . . . . .
H6 H 0.593119 0.542905 0.895956 0.069 Uiso 1 1 calc R U . . .
C7 C 0.9641(3) 0.53487(6) 1.2417(3) 0.0545(5) Uani 1 1 d . . . . .
C8 C 0.6815(3) 0.65723(6) 0.3447(3) 0.0581(5) Uani 1 1 d . . . . .
C9 C 0.6786(4) 0.67318(7) 0.1398(3) 0.0684(6) Uani 1 1 d . . . . .
H9 H 0.796236 0.663966 0.076005 0.082 Uiso 1 1 calc R U . . .
C10 C 0.5025(5) 0.70256(8) 0.0309(4) 0.0835(7) Uani 1 1 d . . . . .
H10 H 0.504455 0.713517 -0.104449 0.100 Uiso 1 1 calc R U . . .
C11 C 0.3226(5) 0.71597(9) 0.1206(5) 0.0910(8) Uani 1 1 d . . . . .
H11 H 0.203029 0.735548 0.046120 0.109 Uiso 1 1 calc R U . . .
C12 C 0.3241(4) 0.69983(8) 0.3211(5) 0.0831(7) Uani 1 1 d . . . . .
H12 H 0.203315 0.708456 0.382064 0.100 Uiso 1 1 calc R U . . .
C13 C 0.5010(4) 0.67108(7) 0.4342(4) 0.0679(6) Uani 1 1 d . . . . .
H13 H 0.499766 0.660893 0.570979 0.082 Uiso 1 1 calc R U . . .

loop_
_atom_site_aniso_label
_atom_site_aniso_U_11
_atom_site_aniso_U_22
_atom_site_aniso_U_33
_atom_site_aniso_U_23
_atom_site_aniso_U_13
_atom_site_aniso_U_12
O1 0.0656(9) 0.0794(10) 0.0673(9) 0.0086(7) 0.0215(7) -0.0154(7)
O2 0.0600(8) 0.0763(10) 0.0633(8) 0.0053(6) 0.0150(7) -0.0065(6)
N1 0.0590(10) 0.0751(11) 0.0703(11) 0.0147(8) 0.0304(8) 0.0052(8)
C1 0.0526(10) 0.0511(10) 0.0590(10) -0.0027(8) 0.0230(9) -0.0016(7)
C2 0.0496(10) 0.0653(12) 0.0614(11) -0.0010(9) 0.0178(8) -0.0034(8)
C3 0.0522(10) 0.0652(12) 0.0692(12) 0.0014(9) 0.0264(9) -0.0078(8)
C4 0.0567(11) 0.0555(11) 0.0594(11) 0.0014(8) 0.0247(9) 0.0017(8)
C5 0.0519(10) 0.0612(11) 0.0610(11) 0.0041(8) 0.0168(8) -0.0033(8)
C6 0.0533(10) 0.0574(11) 0.0649(11) -0.0007(8) 0.0219(9) -0.0066(8)
C7 0.0539(10) 0.0549(11) 0.0578(11) -0.0046(8) 0.0207(9) -0.0039(8)
C8 0.0591(11) 0.0521(10) 0.0652(11) 0.0011(8) 0.0208(9) -0.0065(8)
C9 0.0795(13) 0.0644(12) 0.0645(12) 0.0045(10) 0.0253(11) -0.0059(10)
C10 0.1022(18) 0.0638(13) 0.0772(15) 0.0126(11) 0.0127(13) -0.0083(13)
C11 0.0833(16) 0.0632(14) 0.117(2) 0.0119(14) 0.0118(15) 0.0064(12)
C12 0.0718(14) 0.0606(13) 0.121(2) 0.0012(13) 0.0340(13) 0.0048(11)
C13 0.0676(12) 0.0594(11) 0.0832(14) 0.0016(10) 0.0315(11) -0.0011(9)

loop_
_atom_type_symbol
_atom_type_description
_atom_type_scat_dispersion_real
_atom_type_scat_dispersion_imag
_atom_type_scat_source
C C 0.0181 0.0091 'International Tables Vol C Tables 4.2.6.8 and 6.1.1.4'
H H 0.0000 0.0000 'International Tables Vol C Tables 4.2.6.8 and 6.1.1.4'
N N 0.0311 0.0180 'International Tables Vol C Tables 4.2.6.8 and 6.1.1.4'
O O 0.0492 0.0322 'International Tables Vol C Tables 4.2.6.8 and 6.1.1.4'

loop_
_geom_angle_atom_site_label_1
_geom_angle_atom_site_label_2
_geom_angle_atom_site_label_3
_geom_angle
_geom_angle_site_symmetry_1
_geom_angle_site_symmetry_3
_geom_angle_publ_flag
C7 O1 H1 114(2) . . ?
C4 N1 H1A 115.4(18) . . ?
C8 N1 H1A 114.5(17) . . ?
C8 N1 C4 126.93(16) . . ?
C2 C1 C7 119.60(17) . . ?
C6 C1 C2 119.21(17) . . ?
C6 C1 C7 121.18(17) . . ?
C1 C2 H2 120.1 . . ?
C3 C2 C1 119.84(18) . . ?
C3 C2 H2 120.1 . . ?
C2 C3 H3 119.4 . . ?
C2 C3 C4 121.14(17) . . ?
C4 C3 H3 119.4 . . ?
C3 C4 N1 120.00(17) . . ?
C3 C4 C5 119.07(17) . . ?
C5 C4 N1 120.87(18) . . ?
C4 C5 H5 120.2 . . ?
C6 C5 C4 119.66(18) . . ?
C6 C5 H5 120.2 . . ?
C1 C6 C5 121.05(17) . . ?
C1 C6 H6 119.5 . . ?
C5 C6 H6 119.5 . . ?
O1 C7 C1 117.01(17) . . ?
O2 C7 O1 122.79(18) . . ?
O2 C7 C1 120.20(17) . . ?
C9 C8 N1 118.98(18) . . ?
C13 C8 N1 122.53(18) . . ?
C13 C8 C9 118.4(2) . . ?
C8 C9 H9 119.8 . . ?
C10 C9 C8 120.4(2) . . ?
C10 C9 H9 119.8 . . ?
C9 C10 H10 119.6 . . ?
C9 C10 C11 120.8(2) . . ?
C11 C10 H10 119.6 . . ?
C10 C11 H11 120.6 . . ?
C12 C11 C10 118.7(2) . . ?
C12 C11 H11 120.6 . . ?
C11 C12 H12 119.3 . . ?
C11 C12 C13 121.3(2) . . ?
C13 C12 H12 119.3 . . ?
C8 C13 H13 119.9 . . ?
C12 C13 C8 120.3(2) . . ?
C12 C13 H13 119.9 . . ?

loop_
_geom_bond_atom_site_label_1
_geom_bond_atom_site_label_2
_geom_bond_distance
_geom_bond_site_symmetry_2
_geom_bond_publ_flag
O1 H1 1.02(5) . ?
O1 C7 1.285(2) . ?
O2 C7 1.249(2) . ?
N1 H1A 0.86(3) . ?
N1 C4 1.401(3) . ?
N1 C8 1.395(3) . ?
C1 C2 1.394(3) . ?
C1 C6 1.377(3) . ?
C1 C7 1.476(3) . ?
C2 H2 0.9300 . ?
C2 C3 1.379(3) . ?
C3 H3 0.9300 . ?
C3 C4 1.381(3) . ?
C4 C5 1.395(3) . ?
C5 H5 0.9300 . ?
C5 C6 1.386(3) . ?
C6 H6 0.9300 . ?
C8 C9 1.393(3) . ?
C8 C13 1.391(3) . ?
C9 H9 0.9300 . ?
C9 C10 1.379(3) . ?
C10 H10 0.9300 . ?
C10 C11 1.385(4) . ?
C11 H11 0.9300 . ?
C11 C12 1.370(4) . ?
C12 H12 0.9300 . ?
C12 C13 1.378(3) . ?
C13 H13 0.9300 . ?

loop_
_geom_torsion_atom_site_label_1
_geom_torsion_atom_site_label_2
_geom_torsion_atom_site_label_3
_geom_torsion_atom_site_label_4
_geom_torsion
_geom_torsion_site_symmetry_1
_geom_torsion_site_symmetry_2
_geom_torsion_site_symmetry_3
_geom_torsion_site_symmetry_4
_geom_torsion_publ_flag
N1 C4 C5 C6 178.81(17) . . . . ?
N1 C8 C9 C10 -176.7(2) . . . . ?
N1 C8 C13 C12 177.7(2) . . . . ?
C1 C2 C3 C4 -0.9(3) . . . . ?
C2 C1 C6 C5 -0.9(3) . . . . ?
C2 C1 C7 O1 -179.17(17) . . . . ?
C2 C1 C7 O2 1.1(3) . . . . ?
C2 C3 C4 N1 -178.00(18) . . . . ?
C2 C3 C4 C5 -0.8(3) . . . . ?
C3 C4 C5 C6 1.6(3) . . . . ?
C4 N1 C8 C9 -172.7(2) . . . . ?
C4 N1 C8 C13 9.7(3) . . . . ?
C4 C5 C6 C1 -0.8(3) . . . . ?
C6 C1 C2 C3 1.8(3) . . . . ?
C6 C1 C7 O1 -0.2(3) . . . . ?
C6 C1 C7 O2 -179.94(17) . . . . ?
C7 C1 C2 C3 -179.26(17) . . . . ?
C7 C1 C6 C5 -179.89(17) . . . . ?
C8 N1 C4 C3 -135.9(2) . . . . ?
C8 N1 C4 C5 46.9(3) . . . . ?
C8 C9 C10 C11 -1.4(4) . . . . ?
C9 C8 C13 C12 0.2(3) . . . . ?
C9 C10 C11 C12 0.7(4) . . . . ?
C10 C11 C12 C13 0.5(4) . . . . ?
C11 C12 C13 C8 -0.9(4) . . . . ?
C13 C8 C9 C10 1.0(3) . . . . ?
